data_1502391
loop_
_publ_author_name
'Goldberg, Alexander F. G.'
'Stoltz, Brian M.'

_publ_section_title
;
 A palladium-catalyzed vinylcyclopropane (3+2) cycloaddition approach to
 the Melodinus alkaloids.
;
_journal_issue 16
_journal_name_full 'Organic letters'
_journal_page_first 4474
_journal_page_last 4476
_journal_paper_doi 10.1021/ol2017615
_journal_volume 13
_journal_year 2011
_chemical_formula_moiety 'C16 H18 N2 O3'
_chemical_formula_sum 'C16 H18 N2 O3'
_chemical_formula_weight 286.32
_chemical_name_systematic
;

 ?

;
_space_group_IT_number 2
_symmetry_cell_setting triclinic
_symmetry_space_group_name_Hall '-P 1'
_symmetry_space_group_name_H-M 'P -1'
_atom_sites_solution_hydrogens difmap
_atom_sites_solution_primary direct
_atom_sites_solution_secondary difmap
_audit_creation_method SHELXL-97
_cell_angle_alpha 71.309(2)
_cell_angle_beta 69.829(2)
_cell_angle_gamma 75.7590(10)
_cell_formula_units_Z 2
_cell_length_a 7.6777(3)
_cell_length_b 9.1864(3)
_cell_length_c 10.8584(4)
_cell_measurement_reflns_used 8222
_cell_measurement_temperature 100(2)
_cell_measurement_theta_max 36.32
_cell_measurement_theta_min 2.71
_cell_volume 673.01(4)
_computing_cell_refinement 'Bruker SAINT-Plus v7.66A'
_computing_data_collection 'Bruker SMART v5.630'
_computing_data_reduction 'Bruker SAINT-Plus v7.66A'
_computing_molecular_graphics 'Bruker XP v5.1'
_computing_publication_material 'Bruker XCIF 2008'
_computing_structure_refinement 'SHELXL-97 (Sheldrick, 2008)'
_computing_structure_solution 'SHELXS-97 (Sheldrick, 2008)'
_diffrn_ambient_temperature 100(2)
_diffrn_measured_fraction_theta_full 0.984
_diffrn_measured_fraction_theta_max 0.984
_diffrn_measurement_device_type 'Bruker SMART 1000'
_diffrn_measurement_method '\w scans at 10 \f settings'
_diffrn_radiation_monochromator graphite
_diffrn_radiation_source 'fine-focus sealed tube'
_diffrn_radiation_type MoK\a
_diffrn_radiation_wavelength 0.71073
_diffrn_reflns_av_R_equivalents 0.0431
_diffrn_reflns_av_sigmaI/netI 0.0378
_diffrn_reflns_limit_h_max 12
_diffrn_reflns_limit_h_min -12
_diffrn_reflns_limit_k_max 15
_diffrn_reflns_limit_k_min -15
_diffrn_reflns_limit_l_max 18
_diffrn_reflns_limit_l_min -18
_diffrn_reflns_number 24459
_diffrn_reflns_theta_full 36.35
_diffrn_reflns_theta_max 36.35
_diffrn_reflns_theta_min 2.07
_exptl_absorpt_coefficient_mu 0.099
_exptl_absorpt_correction_T_max 0.9815
_exptl_absorpt_correction_T_min 0.9654
_exptl_absorpt_correction_type none
_exptl_crystal_colour Colorless
_exptl_crystal_density_diffrn 1.413
_exptl_crystal_density_method 'not measured'
_exptl_crystal_description Column
_exptl_crystal_F_000 304
_exptl_crystal_size_max 0.36
_exptl_crystal_size_mid 0.19
_exptl_crystal_size_min 0.19
_refine_diff_density_max 0.666
_refine_diff_density_min -0.395
_refine_diff_density_rms 0.080
_refine_ls_extinction_method none
_refine_ls_goodness_of_fit_ref 2.646
_refine_ls_hydrogen_treatment Unrestrained
_refine_ls_matrix_type 'Full matrix'
_refine_ls_number_parameters 262
_refine_ls_number_reflns 6449
_refine_ls_number_restraints 0
_refine_ls_restrained_S_all 2.646
_refine_ls_R_factor_all 0.0829
_refine_ls_R_factor_gt 0.0623
_refine_ls_shift/su_max 0.001
_refine_ls_shift/su_mean 0.000
_refine_ls_structure_factor_coef Fsqd
_refine_ls_weighting_details w=1/s^2^(Fo^2^)
_refine_ls_weighting_scheme sigma
_refine_ls_wR_factor_gt 0.0933
_refine_ls_wR_factor_ref 0.0954
_reflns_number_gt 4636
_reflns_number_total 6449
_reflns_threshold_expression >2sigma(I)
_cod_data_source_file ol2017615_si_003.cif
_cod_data_source_block afg03
_cod_depositor_comments
;
The following automatic conversions were performed:

'_symmetry_cell_setting' value 'Triclinic' changed to 'triclinic'
according to /home/saulius/struct/CIF-dictionaries/cif_core.dic
dictionary named 'cif_core.dic' version 2.4.1 from
2010-06-29.

'_refine_ls_weighting_scheme' value 'Sigma' changed to
'sigma' according to
/home/saulius/struct/CIF-dictionaries/cif_core.dic dictionary named
'cif_core.dic' version 2.4.1 from 2010-06-29.

Automatic conversion script
Id: cif_fix_values 1715 2011-07-08 13:25:40Z adriana 

The following automatic conversions were performed:

'_atom_sites_solution_primary' value 'Direct methods' was changed to
'direct'.

'_atom_sites_solution_secondary' value 'Difference Fourier map' was
changed to 'difmap'.

'_atom_sites_solution_hydrogens' value 'Difference Fourier map' was
changed to 'difmap'.

Automatic conversion script
Id: cif_fix_values 6452 2018-10-05 10:23:21Z andrius 
;
_cod_original_sg_symbol_H-M P-1
_cod_database_code 1502391

loop_
_symmetry_equiv_pos_as_xyz
'x, y, z'
'-x, -y, -z'

loop_
_atom_site_label
_atom_site_type_symbol
_atom_site_fract_x
_atom_site_fract_y
_atom_site_fract_z
_atom_site_U_iso_or_equiv
_atom_site_adp_type
_atom_site_occupancy
_atom_site_symmetry_multiplicity
_atom_site_calc_flag
O1 O 0.44078(10) 0.70889(9) 0.41778(8) 0.01902(17) Uani 1 1 d
O2 O 0.70244(12) 0.95767(9) 0.02369(8) 0.0255(2) Uani 1 1 d
O3 O 0.66146(11) 0.70729(9) 0.11173(8) 0.01872(17) Uani 1 1 d
N1 N 0.72761(12) 0.56257(11) 0.39561(9) 0.01569(18) Uani 1 1 d
N2 N 1.08589(15) 0.98506(13) 0.30917(12) 0.0244(2) Uani 1 1 d
C1 C 0.92528(14) 0.53990(12) 0.34651(10) 0.0146(2) Uani 1 1 d
C2 C 1.02347(16) 0.38957(13) 0.37340(11) 0.0176(2) Uani 1 1 d
C3 C 1.21831(16) 0.36617(14) 0.33002(11) 0.0202(2) Uani 1 1 d
C4 C 1.31483(16) 0.49131(14) 0.25921(11) 0.0201(2) Uani 1 1 d
C5 C 1.21574(16) 0.64055(14) 0.22891(11) 0.0190(2) Uani 1 1 d
C6 C 1.01991(15) 0.66737(12) 0.27261(11) 0.0154(2) Uani 1 1 d
C7 C 0.91288(15) 0.82909(13) 0.24200(11) 0.0163(2) Uani 1 1 d
C8 C 0.90969(16) 0.93710(13) 0.32787(12) 0.0196(2) Uani 1 1 d
C9 C 0.75623(16) 1.07475(13) 0.29215(12) 0.0194(2) Uani 1 1 d
C10 C 0.60112(16) 0.98974(13) 0.29988(12) 0.0178(2) Uani 1 1 d
C11 C 0.70126(14) 0.83524(12) 0.25759(10) 0.0144(2) Uani 1 1 d
C12 C 0.61286(15) 0.69697(12) 0.36395(10) 0.0147(2) Uani 1 1 d
C13 C 0.82290(16) 1.18228(14) 0.15353(12) 0.0215(2) Uani 1 1 d
C14 C 0.84379(18) 1.32840(15) 0.12900(14) 0.0260(3) Uani 1 1 d
C15 C 0.68631(15) 0.84275(12) 0.11863(11) 0.0164(2) Uani 1 1 d
C16 C 0.64935(18) 0.70615(15) -0.01895(12) 0.0209(2) Uani 1 1 d
H1 H 0.6719(19) 0.4828(16) 0.4556(14) 0.029(4) Uiso 1 1 d
H2 H 0.9539(17) 0.3045(15) 0.4204(13) 0.021(3) Uiso 1 1 d
H2A H 1.147(2) 1.0154(18) 0.2232(16) 0.040(4) Uiso 1 1 d
H2B H 1.166(2) 0.9042(19) 0.3473(16) 0.043(4) Uiso 1 1 d
H3 H 1.2833(17) 0.2615(15) 0.3504(12) 0.018(3) Uiso 1 1 d
H4 H 1.447(2) 0.4737(15) 0.2302(14) 0.029(4) Uiso 1 1 d
H5 H 1.2784(18) 0.7277(15) 0.1776(13) 0.026(4) Uiso 1 1 d
H7 H 0.9747(18) 0.8815(15) 0.1456(13) 0.024(3) Uiso 1 1 d
H8 H 0.8599(16) 0.8819(14) 0.4261(12) 0.014(3) Uiso 1 1 d
H9 H 0.7155(17) 1.1335(14) 0.3609(13) 0.019(3) Uiso 1 1 d
H10A H 0.5241(16) 1.0483(14) 0.2433(12) 0.015(3) Uiso 1 1 d
H10B H 0.5202(16) 0.9630(13) 0.3954(12) 0.014(3) Uiso 1 1 d
H13 H 0.8473(18) 1.1360(15) 0.0762(14) 0.028(4) Uiso 1 1 d
H14A H 0.8124(19) 1.3735(16) 0.2033(14) 0.032(4) Uiso 1 1 d
H14B H 0.8860(19) 1.3939(16) 0.0381(14) 0.028(4) Uiso 1 1 d
H16A H 0.5459(19) 0.7866(15) -0.0436(13) 0.024(3) Uiso 1 1 d
H16B H 0.6227(18) 0.6081(16) -0.0092(13) 0.022(3) Uiso 1 1 d
H16C H 0.7662(19) 0.7209(15) -0.0849(14) 0.025(4) Uiso 1 1 d

loop_
_atom_site_aniso_label
_atom_site_aniso_U_11
_atom_site_aniso_U_22
_atom_site_aniso_U_33
_atom_site_aniso_U_23
_atom_site_aniso_U_13
_atom_site_aniso_U_12
O1 0.0135(4) 0.0188(4) 0.0200(4) -0.0010(3) -0.0024(3) -0.0030(3)
O2 0.0364(5) 0.0196(4) 0.0198(4) 0.0013(3) -0.0101(4) -0.0086(4)
O3 0.0230(4) 0.0166(4) 0.0166(4) -0.0023(3) -0.0069(3) -0.0042(3)
N1 0.0132(4) 0.0148(4) 0.0154(4) 0.0006(3) -0.0027(3) -0.0038(3)
N2 0.0243(5) 0.0230(5) 0.0277(6) -0.0018(4) -0.0111(5) -0.0080(4)
C1 0.0131(5) 0.0176(5) 0.0124(5) -0.0031(4) -0.0036(4) -0.0024(4)
C2 0.0186(5) 0.0172(5) 0.0156(5) -0.0016(4) -0.0055(4) -0.0029(4)
C3 0.0204(6) 0.0191(6) 0.0178(5) -0.0036(4) -0.0066(4) 0.0026(4)
C4 0.0130(5) 0.0257(6) 0.0193(6) -0.0063(4) -0.0035(4) 0.0002(4)
C5 0.0155(5) 0.0209(6) 0.0189(5) -0.0037(4) -0.0028(4) -0.0049(4)
C6 0.0143(5) 0.0168(5) 0.0152(5) -0.0038(4) -0.0045(4) -0.0025(4)
C7 0.0135(5) 0.0160(5) 0.0165(5) -0.0013(4) -0.0022(4) -0.0042(4)
C8 0.0215(6) 0.0178(5) 0.0193(6) -0.0028(4) -0.0059(4) -0.0051(4)
C9 0.0219(6) 0.0163(5) 0.0193(5) -0.0050(4) -0.0038(4) -0.0041(4)
C10 0.0157(5) 0.0161(5) 0.0187(5) -0.0038(4) -0.0028(4) -0.0015(4)
C11 0.0120(5) 0.0142(5) 0.0146(5) -0.0018(4) -0.0019(4) -0.0031(4)
C12 0.0152(5) 0.0160(5) 0.0126(5) -0.0020(4) -0.0039(4) -0.0040(4)
C13 0.0202(6) 0.0185(6) 0.0227(6) -0.0039(4) -0.0035(4) -0.0034(4)
C14 0.0269(7) 0.0199(6) 0.0314(7) -0.0016(5) -0.0124(5) -0.0049(5)
C15 0.0128(5) 0.0158(5) 0.0183(5) -0.0035(4) -0.0029(4) -0.0015(4)
C16 0.0244(6) 0.0218(6) 0.0173(6) -0.0046(4) -0.0072(5) -0.0037(5)

loop_
_atom_type_symbol
_atom_type_description
_atom_type_scat_dispersion_real
_atom_type_scat_dispersion_imag
_atom_type_scat_source
C C 0.0033 0.0016 'International Tables Vol C Tables 4.2.6.8 and 6.1.1.4'
H H 0.0000 0.0000 'International Tables Vol C Tables 4.2.6.8 and 6.1.1.4'
N N 0.0061 0.0033 'International Tables Vol C Tables 4.2.6.8 and 6.1.1.4'
O O 0.0106 0.0060 'International Tables Vol C Tables 4.2.6.8 and 6.1.1.4'

loop_
_geom_angle_atom_site_label_1
_geom_angle_atom_site_label_2
_geom_angle_atom_site_label_3
_geom_angle
C15 O3 C16 115.23(9)
C12 N1 C1 125.72(9)
C12 N1 H1 116.1(9)
C1 N1 H1 118.1(9)
C8 N2 H2A 111.6(10)
C8 N2 H2B 111.6(9)
H2A N2 H2B 106.0(14)
C2 C1 C6 121.00(10)
C2 C1 N1 118.99(10)
C6 C1 N1 120.01(10)
C3 C2 C1 119.60(10)
C3 C2 H2 121.6(8)
C1 C2 H2 118.7(8)
C2 C3 C4 120.27(11)
C2 C3 H3 118.2(7)
C4 C3 H3 121.5(7)
C3 C4 C5 119.80(11)
C3 C4 H4 119.3(8)
C5 C4 H4 120.8(8)
C4 C5 C6 121.02(11)
C4 C5 H5 121.5(8)
C6 C5 H5 117.5(8)
C5 C6 C1 118.25(10)
C5 C6 C7 121.02(10)
C1 C6 C7 120.72(9)
C6 C7 C8 116.70(9)
C6 C7 C11 114.37(9)
C8 C7 C11 104.20(9)
C6 C7 H7 107.1(8)
C8 C7 H7 105.8(7)
C11 C7 H7 108.1(7)
N2 C8 C9 113.55(10)
N2 C8 C7 117.56(10)
C9 C8 C7 102.10(9)
N2 C8 H8 108.3(7)
C9 C8 H8 107.3(7)
C7 C8 H8 107.4(7)
C13 C9 C10 111.69(10)
C13 C9 C8 113.01(10)
C10 C9 C8 101.94(9)
C13 C9 H9 109.3(7)
C10 C9 H9 112.2(7)
C8 C9 H9 108.5(7)
C9 C10 C11 107.07(9)
C9 C10 H10A 113.9(7)
C11 C10 H10A 109.5(7)
C9 C10 H10B 109.0(7)
C11 C10 H10B 108.6(7)
H10A C10 H10B 108.6(10)
C15 C11 C12 109.43(9)
C15 C11 C7 107.53(8)
C12 C11 C7 114.40(9)
C15 C11 C10 110.87(9)
C12 C11 C10 110.03(9)
C7 C11 C10 104.48(8)
O1 C12 N1 121.40(10)
O1 C12 C11 120.58(9)
N1 C12 C11 118.01(9)
C14 C13 C9 125.48(12)
C14 C13 H13 120.0(8)
C9 C13 H13 114.5(8)
C13 C14 H14A 119.3(8)
C13 C14 H14B 122.8(8)
H14A C14 H14B 117.8(11)
O2 C15 O3 123.70(10)
O2 C15 C11 123.68(10)
O3 C15 C11 112.57(9)
O3 C16 H16A 110.0(8)
O3 C16 H16B 107.2(8)
H16A C16 H16B 108.9(11)
O3 C16 H16C 109.2(8)
H16A C16 H16C 112.1(11)
H16B C16 H16C 109.3(11)

loop_
_geom_bond_atom_site_label_1
_geom_bond_atom_site_label_2
_geom_bond_distance
O1 C12 1.2396(13)
O2 C15 1.2129(13)
O3 C15 1.3331(13)
O3 C16 1.4571(14)
N1 C12 1.3493(14)
N1 C1 1.4101(14)
N1 H1 0.894(14)
N2 C8 1.4532(15)
N2 H2A 0.874(16)
N2 H2B 0.923(16)
C1 C2 1.3935(15)
C1 C6 1.3990(14)
C2 C3 1.3881(16)
C2 H2 0.958(12)
C3 C4 1.3862(17)
C3 H3 0.963(12)
C4 C5 1.3918(16)
C4 H4 0.941(14)
C5 C6 1.3954(15)
C5 H5 0.949(13)
C6 C7 1.5046(15)
C7 C8 1.5555(16)
C7 C11 1.5630(14)
C7 H7 1.000(13)
C8 C9 1.5509(16)
C8 H8 1.005(12)
C9 C13 1.5060(16)
C9 C10 1.5433(16)
C9 H9 0.980(13)
C10 C11 1.5665(15)
C10 H10A 0.948(12)
C10 H10B 0.995(12)
C11 C15 1.5308(15)
C11 C12 1.5333(14)
C13 C14 1.3213(17)
C13 H13 1.001(14)
C14 H14A 0.955(14)
C14 H14B 0.968(14)
C16 H16A 0.990(13)
C16 H16B 0.938(13)
C16 H16C 0.944(14)

loop_
_geom_hbond_atom_site_label_D
_geom_hbond_atom_site_label_H
_geom_hbond_atom_site_label_A
_geom_hbond_distance_DH
_geom_hbond_distance_HA
_geom_hbond_distance_DA
_geom_hbond_angle_DHA
_geom_hbond_site_symmetry_A
N1 H1 O1 0.894(14) 2.029(14) 2.9217(12) 175.5(13) 2_666
N2 H2A O2 0.874(16) 2.483(16) 3.3366(15) 165.7(13) 2_775
N2 H2B O1 0.923(16) 2.576(16) 3.4855(13) 168.5(13) 1_655
